data_4513907
loop_
_publ_author_name
'Petrus, Rafa\/l'
'Bykowski, Dominik'
'Sobota, Piotr'

_publ_section_title
;
 Solvothermal Alcoholysis Routes for Recycling Polylactide Waste as Lactic
 Acid Esters
;
_journal_issue 8
_journal_name_full 'ACS Catalysis'
_journal_page_first 5222
_journal_paper_doi 10.1021/acscatal.6b01009
_journal_volume 6
_journal_year 2016
_chemical_absolute_configuration rmad
_chemical_formula_moiety 'C16 H30 Ca O12'
_chemical_formula_sum 'C16 H30 Ca O12'
_chemical_formula_weight 454.48
_space_group_crystal_system monoclinic
_space_group_IT_number 5
_space_group_name_Hall 'C 2y'
_space_group_name_H-M_alt 'C 1 2 1'
_symmetry_space_group_name_Hall 'C 2y'
_symmetry_space_group_name_H-M 'C 1 2 1'
_atom_sites_solution_hydrogens geom
_audit_creation_method SHELXL-2014/7
_cell_angle_alpha 90
_cell_angle_beta 95.80(2)
_cell_angle_gamma 90
_cell_formula_units_Z 2
_cell_length_a 19.697(3)
_cell_length_b 5.855(2)
_cell_length_c 9.532(3)
_cell_measurement_reflns_used 626
_cell_measurement_temperature 80(2)
_cell_measurement_theta_max 28.8371
_cell_measurement_theta_min 2.8341
_cell_volume 1093.7(5)
_computing_cell_refinement 'CrysAlis PRO (Agilent, 2011)'
_computing_data_collection 'CrysAlis PRO (Agilent, 2011)'
_computing_data_reduction 'CrysAlis PRO (Agilent, 2011)'
_computing_molecular_graphics 'DIAMOND  (Brandenburg, 2007)'
_computing_publication_material 'SHELXL-2014/7 (Sheldrick, 2014)'
_computing_structure_refinement 'SHELXL-2014/7 (Sheldrick, 2014)'
_computing_structure_solution 'SHELXS-2014/7 (Sheldrick, 2014)'
_diffrn_ambient_temperature 80(2)
_diffrn_measured_fraction_theta_full 0.998
_diffrn_measured_fraction_theta_max 0.998
_diffrn_measurement_device_type 'Xcalibur, Ruby'
_diffrn_measurement_method \w
_diffrn_radiation_type MoK\a
_diffrn_radiation_wavelength 0.71073
_diffrn_reflns_av_R_equivalents 0.0826
_diffrn_reflns_av_unetI/netI 0.1491
_diffrn_reflns_Laue_measured_fraction_full 0.998
_diffrn_reflns_Laue_measured_fraction_max 0.998
_diffrn_reflns_limit_h_max 24
_diffrn_reflns_limit_h_min -22
_diffrn_reflns_limit_k_max 5
_diffrn_reflns_limit_k_min -7
_diffrn_reflns_limit_l_max 12
_diffrn_reflns_limit_l_min -12
_diffrn_reflns_number 4054
_diffrn_reflns_point_group_measured_fraction_full 0.806
_diffrn_reflns_point_group_measured_fraction_max 0.794
_diffrn_reflns_theta_full 26.000
_diffrn_reflns_theta_max 26.983
_diffrn_reflns_theta_min 2.834
_diffrn_source 'Enhance (Mo) X-ray Source'
_exptl_absorpt_coefficient_mu 0.344
_exptl_absorpt_correction_T_max 0.975
_exptl_absorpt_correction_T_min 0.953
_exptl_absorpt_correction_type analytical
_exptl_absorpt_process_details
;
CrysAlisPro, Agilent Technologies,
Version 1.171.36.28 (release 01-02-2013 CrysAlis171 .NET)
(compiled Feb  1 2013,16:14:44)
Analytical numeric absorption correction using a multifaceted crystal
model based on expressions derived by R.C. Clark & J.S. Reid.
(Clark, R. C. & Reid, J. S. (1995). Acta Cryst. A51, 887-897)
;
_exptl_crystal_colour colourless
_exptl_crystal_density_diffrn 1.380
_exptl_crystal_description block
_exptl_crystal_F_000 484
_exptl_crystal_size_max 0.180
_exptl_crystal_size_mid 0.150
_exptl_crystal_size_min 0.080
_refine_diff_density_max 0.740
_refine_diff_density_min -0.460
_refine_diff_density_rms 0.097
_refine_ls_abs_structure_details
;
 Flack x determined using 255 quotients [(I+)-(I-)]/[(I+)+(I-)]
 (Parsons, Flack and Wagner, Acta Cryst. B69 (2013) 249-259).
;
_refine_ls_abs_structure_Flack 0.14(12)
_refine_ls_extinction_method none
_refine_ls_goodness_of_fit_ref 1.121
_refine_ls_hydrogen_treatment constr
_refine_ls_matrix_type full
_refine_ls_number_parameters 144
_refine_ls_number_reflns 1892
_refine_ls_number_restraints 1
_refine_ls_restrained_S_all 1.121
_refine_ls_R_factor_all 0.1457
_refine_ls_R_factor_gt 0.0993
_refine_ls_shift/su_max 0.000
_refine_ls_shift/su_mean 0.000
_refine_ls_structure_factor_coef Fsqd
_refine_ls_weighting_details 'w=1/[\s^2^(Fo^2^)+(0.0566P)^2^+4.2262P] where P=(Fo^2^+2Fc^2^)/3'
_refine_ls_weighting_scheme calc
_refine_ls_wR_factor_gt 0.1847
_refine_ls_wR_factor_ref 0.2125
_reflns_Friedel_coverage 0.444
_reflns_Friedel_fraction_full 0.571
_reflns_Friedel_fraction_max 0.543
_reflns_number_gt 1350
_reflns_number_total 1892
_reflns_threshold_expression 'I > 2\s(I)'
_cod_data_source_file cs6b01009_si_002.cif
_cod_data_source_block 1
_cod_depositor_comments 'Adding full bibliography for 4513907--4513908.cif.'
_cod_database_code 4513907
_shelx_shelxl_version_number 2014/7
_shelx_space_group_comment
;
The symmetry employed for this shelxl refinement is uniquely defined
by the following loop, which should always be used as a source of
symmetry information in preference to the above space-group names.
They are only intended as comments.
;
_shelx_estimated_absorpt_t_min 0.941
_shelx_estimated_absorpt_t_max 0.973

loop_
_space_group_symop_operation_xyz
'x, y, z'
'-x, y, -z'
'x+1/2, y+1/2, z'
'-x+1/2, y+1/2, -z'

loop_
_atom_site_label
_atom_site_type_symbol
_atom_site_fract_x
_atom_site_fract_y
_atom_site_fract_z
_atom_site_U_iso_or_equiv
_atom_site_adp_type
_atom_site_occupancy
_atom_site_site_symmetry_order
_atom_site_calc_flag
_atom_site_refinement_flags_posn
_atom_site_refinement_flags_adp
_atom_site_refinement_flags_occupancy
_atom_site_disorder_assembly
_atom_site_disorder_group
Ca1 Ca 0.5000 0.7251(4) 0.5000 0.0237(8) Uani 1 2 d S T P B .
O1 O 0.5841(4) 0.6404(11) 0.7005(8) 0.036(2) Uani 1 1 d . . . . .
H1 H 0.6144 0.5396 0.6997 0.054 Uiso 1 1 calc R U . A 1
C1A C 0.6028(16) 0.802(4) 0.816(3) 0.036(7) Uani 0.532(19) 1 d . . P B 1
H1A H 0.5731 0.7730 0.8937 0.044 Uiso 0.532(19) 1 calc R U P B 1
C3A C 0.6750(14) 0.795(4) 0.876(3) 0.051(6) Uani 0.532(19) 1 d . . P B 1
H3A1 H 0.7044 0.8182 0.7998 0.077 Uiso 0.532(19) 1 calc R U P B 1
H3A2 H 0.6850 0.6459 0.9199 0.077 Uiso 0.532(19) 1 calc R U P B 1
H3A3 H 0.6834 0.9157 0.9462 0.077 Uiso 0.532(19) 1 calc R U P B 1
C1B C 0.6194(19) 0.821(6) 0.772(3) 0.030(9) Uiso 0.468(19) 1 d . . P B 2
H1B H 0.6663 0.8313 0.7405 0.036 Uiso 0.468(19) 1 calc R U P B 2
C3B C 0.6245(17) 0.769(4) 0.928(3) 0.051(6) Uani 0.468(19) 1 d . . P B 2
H3B1 H 0.5787 0.7679 0.9596 0.077 Uiso 0.468(19) 1 calc R U P B 2
H3B2 H 0.6522 0.8868 0.9797 0.077 Uiso 0.468(19) 1 calc R U P B 2
H3B3 H 0.6459 0.6195 0.9458 0.077 Uiso 0.468(19) 1 calc R U P B 2
C2 C 0.5827(7) 1.047(2) 0.7440(11) 0.038(3) Uani 1 1 d . . . . .
O2 O 0.5345(4) 1.0401(12) 0.6449(7) 0.033(2) Uani 1 1 d . . . . .
O3 O 0.6068(4) 1.2165(15) 0.8061(7) 0.0394(19) Uani 1 1 d . . . . .
O4 O 0.4554(4) 0.3968(12) 0.6058(6) 0.0300(18) Uani 1 1 d . . . . .
H4 H 0.4841 0.2935 0.6277 0.045 Uiso 1 1 calc R U . B .
C4 C 0.4036(6) 0.3849(18) 0.6934(10) 0.030(3) Uani 1 1 d . . . . .
H4A H 0.3703 0.2648 0.6569 0.035 Uiso 1 1 calc R U . . .
C5 C 0.3688(6) 0.6152(19) 0.6805(10) 0.026(3) Uani 1 1 d . . . . .
O5 O 0.3917(4) 0.7788(12) 0.6253(7) 0.0337(19) Uani 1 1 d . . . . .
C6 C 0.4273(6) 0.334(2) 0.8449(11) 0.049(4) Uani 1 1 d . . . . .
H6A H 0.4514 0.1868 0.8509 0.074 Uiso 1 1 calc R U . . .
H6B H 0.3878 0.3257 0.8995 0.074 Uiso 1 1 calc R U . . .
H6C H 0.4582 0.4545 0.8831 0.074 Uiso 1 1 calc R U . . .
O6 O 0.3098(4) 0.6126(12) 0.7405(8) 0.035(2) Uani 1 1 d . . . . .
C7 C 0.2686(6) 0.821(2) 0.7340(12) 0.043(3) Uani 1 1 d . . . . .
H7A H 0.2988 0.9562 0.7460 0.052 Uiso 1 1 calc R U . . .
H7B H 0.2386 0.8208 0.8114 0.052 Uiso 1 1 calc R U . . .
C8 C 0.2260(6) 0.834(2) 0.5947(11) 0.049(4) Uani 1 1 d . . . . .
H8A H 0.1932 0.7078 0.5870 0.074 Uiso 1 1 calc R U . . .
H8B H 0.2556 0.8234 0.5183 0.074 Uiso 1 1 calc R U . . .
H8C H 0.2014 0.9798 0.5877 0.074 Uiso 1 1 calc R U . . .

loop_
_atom_site_aniso_label
_atom_site_aniso_U_11
_atom_site_aniso_U_22
_atom_site_aniso_U_33
_atom_site_aniso_U_23
_atom_site_aniso_U_13
_atom_site_aniso_U_12
Ca1 0.044(2) 0.0112(14) 0.0157(12) 0.000 0.0024(12) 0.000
O1 0.048(5) 0.009(4) 0.050(5) 0.005(3) -0.005(4) 0.005(4)
C1A 0.06(2) 0.020(12) 0.025(13) 0.003(10) -0.010(14) 0.004(12)
C3A 0.062(16) 0.016(10) 0.072(14) -0.001(9) -0.013(11) 0.018(12)
C3B 0.062(16) 0.016(10) 0.072(14) -0.001(9) -0.013(11) 0.018(12)
C2 0.055(9) 0.025(7) 0.034(6) -0.008(5) 0.012(6) 0.004(6)
O2 0.050(6) 0.019(4) 0.028(4) -0.003(3) -0.001(3) 0.007(4)
O3 0.052(5) 0.018(4) 0.046(4) -0.002(4) -0.007(3) 0.007(4)
O4 0.045(5) 0.020(4) 0.026(4) 0.010(3) 0.007(3) -0.001(4)
C4 0.041(8) 0.013(5) 0.036(6) 0.005(5) 0.007(5) -0.001(5)
C5 0.034(7) 0.026(6) 0.017(5) -0.006(4) 0.004(4) -0.011(5)
O5 0.044(5) 0.019(5) 0.039(4) 0.004(3) 0.011(4) 0.004(4)
C6 0.054(9) 0.059(9) 0.040(7) 0.014(6) 0.030(6) 0.029(7)
O6 0.046(5) 0.022(4) 0.039(4) 0.009(3) 0.009(4) 0.014(4)
C7 0.049(8) 0.038(8) 0.044(7) 0.007(6) 0.013(6) -0.008(7)
C8 0.059(9) 0.044(8) 0.044(7) 0.009(6) 0.000(7) 0.031(7)

loop_
_atom_type_symbol
_atom_type_description
_atom_type_scat_dispersion_real
_atom_type_scat_dispersion_imag
_atom_type_scat_source
C C 0.0033 0.0016 'International Tables Vol C Tables 4.2.6.8 and 6.1.1.4'
H H 0.0000 0.0000 'International Tables Vol C Tables 4.2.6.8 and 6.1.1.4'
O O 0.0106 0.0060 'International Tables Vol C Tables 4.2.6.8 and 6.1.1.4'
Ca Ca 0.2262 0.3064 'International Tables Vol C Tables 4.2.6.8 and 6.1.1.4'

loop_
_geom_angle_atom_site_label_1
_geom_angle_atom_site_label_2
_geom_angle_atom_site_label_3
_geom_angle
_geom_angle_site_symmetry_1
_geom_angle_site_symmetry_3
O2 Ca1 O2 77.4(3) 2_656 .
O2 Ca1 O4 141.4(2) 2_656 .
O2 Ca1 O4 118.7(2) . .
O2 Ca1 O4 118.7(2) 2_656 2_656
O2 Ca1 O4 141.4(2) . 2_656
O4 Ca1 O4 72.3(4) . 2_656
O2 Ca1 O1 64.5(2) 2_656 2_656
O2 Ca1 O1 138.3(3) . 2_656
O4 Ca1 O1 85.3(2) . 2_656
O4 Ca1 O1 75.8(2) 2_656 2_656
O2 Ca1 O1 138.2(3) 2_656 .
O2 Ca1 O1 64.5(2) . .
O4 Ca1 O1 75.8(2) . .
O4 Ca1 O1 85.3(2) 2_656 .
O1 Ca1 O1 156.6(3) 2_656 .
O2 Ca1 O5 80.6(3) 2_656 2_656
O2 Ca1 O5 88.4(2) . 2_656
O4 Ca1 O5 131.0(3) . 2_656
O4 Ca1 O5 62.7(2) 2_656 2_656
O1 Ca1 O5 101.0(2) 2_656 2_656
O1 Ca1 O5 81.9(2) . 2_656
O2 Ca1 O5 88.4(2) 2_656 .
O2 Ca1 O5 80.6(3) . .
O4 Ca1 O5 62.7(2) . .
O4 Ca1 O5 131.0(3) 2_656 .
O1 Ca1 O5 81.9(2) 2_656 .
O1 Ca1 O5 101.0(2) . .
O5 Ca1 O5 165.9(3) 2_656 .
C1B O1 Ca1 119.2(14) . .
C1A O1 Ca1 123.6(10) . .
O1 C1A C3A 115(2) . .
O1 C1A C2 102.5(15) . .
C3A C1A C2 112(2) . .
O1 C1B C3B 108(2) . .
O1 C1B C2 112(2) . .
C3B C1B C2 109(2) . .
O3 C2 O2 127.4(12) . .
O3 C2 C1B 117.9(16) . .
O2 C2 C1B 114.1(16) . .
O3 C2 C1A 116.4(12) . .
O2 C2 C1A 114.8(13) . .
C2 O2 Ca1 127.5(7) . .
C4 O4 Ca1 128.5(6) . .
O4 C4 C6 114.4(9) . .
O4 C4 C5 105.2(8) . .
C6 C4 C5 110.6(9) . .
O5 C5 O6 124.9(10) . .
O5 C5 C4 124.1(10) . .
O6 C5 C4 111.0(9) . .
C5 O5 Ca1 118.1(7) . .
C5 O6 C7 118.1(8) . .
O6 C7 C8 109.8(10) . .

loop_
_geom_bond_atom_site_label_1
_geom_bond_atom_site_label_2
_geom_bond_distance
_geom_bond_site_symmetry_2
Ca1 O2 2.363(7) 2_656
Ca1 O2 2.363(7) .
Ca1 O4 2.380(7) .
Ca1 O4 2.380(7) 2_656
Ca1 O1 2.449(7) 2_656
Ca1 O1 2.449(7) .
Ca1 O5 2.568(7) 2_656
Ca1 O5 2.568(7) .
O1 C1B 1.40(3) .
O1 C1A 1.47(2) .
C1A C3A 1.48(4) .
C1A C2 1.62(3) .
C1B C3B 1.51(4) .
C1B C2 1.52(4) .
C2 O3 1.227(14) .
C2 O2 1.270(13) .
O4 C4 1.384(12) .
C4 C6 1.502(14) .
C4 C5 1.511(15) .
C5 O5 1.202(12) .
C5 O6 1.346(12) .
O6 C7 1.464(14) .
C7 C8 1.500(15) .

loop_
_geom_torsion_atom_site_label_1
_geom_torsion_atom_site_label_2
_geom_torsion_atom_site_label_3
_geom_torsion_atom_site_label_4
_geom_torsion
Ca1 O1 C1A C3A -144.9(18)
Ca1 O1 C1A C2 -23(3)
Ca1 O1 C1B C3B 139.4(19)
Ca1 O1 C1B C2 20(3)
O1 C1B C2 O3 176.3(15)
C3B C1B C2 O3 57(3)
O1 C1B C2 O2 -12(3)
C3B C1B C2 O2 -131(2)
O1 C1A C2 O3 -164.1(14)
C3A C1A C2 O3 -40(3)
O1 C1A C2 O2 28(3)
C3A C1A C2 O2 152(2)
O3 C2 O2 Ca1 169.1(9)
C1B C2 O2 Ca1 -2.1(19)
C1A C2 O2 Ca1 -24.9(19)
Ca1 O4 C4 C6 -107.9(9)
Ca1 O4 C4 C5 13.6(11)
O4 C4 C5 O5 -12.1(13)
C6 C4 C5 O5 111.9(11)
O4 C4 C5 O6 168.8(7)
C6 C4 C5 O6 -67.2(11)
O6 C5 O5 Ca1 -174.7(7)
C4 C5 O5 Ca1 6.3(12)
O5 C5 O6 C7 2.5(14)
C4 C5 O6 C7 -178.4(9)
C5 O6 C7 C8 82.6(12)
